data_7005160
loop_
_publ_author_name
'Manna, Subal Chandra'
'Zangrando, Ennio'
'Ribas, Joan'
'Ray Chaudhuri, Nirmalendu'

_publ_section_title
;
 Cobalt(II)-(dpyo)-dicarboxylate networks: unique H-bonded assembly and
 rare bridging mode of dpyo in one of them [dpyo = 4,4'-dipyridyl
 N,N'-dioxide].
;
_journal_issue 14
_journal_name_full 'Dalton transactions (Cambridge, England : 2003)'
_journal_page_first 1383
_journal_page_last 1391
_journal_paper_doi 10.1039/b617278d
_journal_year 2007
_chemical_formula_moiety 'C18 H16 Co N2 O8, (Co H12 O6 2+), (C8 H4 O4 2-), H2 O'
_chemical_formula_sum 'C26 H34 Co2 N2 O19'
_chemical_formula_weight 796.41
_chemical_name_common
;
catena-(mu-terephthalato)-(4,4'dipirydine-N,N'oxide)-
bis(aquo)cobalt(ii) hexa(aquo)cobalt(ii) terephthalate hydrate
;
_chemical_name_systematic
;
catena-(mu-terephthalato)-(4,4'dipirydine-N,N'oxide)-bis(aquo)cobalt(II)
hexa(aquo)cobalt(II) terephthalate hydrate
;
_space_group_IT_number 9
_symmetry_cell_setting monoclinic
_symmetry_space_group_name_Hall 'C -2yc'
_symmetry_space_group_name_H-M 'C 1 c 1'
_atom_sites_solution_hydrogens geom
_atom_sites_solution_primary direct
_atom_sites_solution_secondary difmap
_audit_creation_method SHELXL-97
_cell_angle_alpha 90.00
_cell_angle_beta 111.043(10)
_cell_angle_gamma 90.00
_cell_formula_units_Z 4
_cell_length_a 9.885(2)
_cell_length_b 45.200(9)
_cell_length_c 7.484(2)
_cell_measurement_temperature 293(2)
_cell_volume 3120.9(12)
_computing_cell_refinement 'Denzo (Otwinowski & Minor 1997)'
_computing_data_collection 'Nonius Xpress'
_computing_data_reduction 'Denzo and Scalepack (Otwinowski & Minor 1997)'
_computing_molecular_graphics 'Ortep3/windows (Farrugia,1997)'
_computing_publication_material 'Wingx 1.70.00 (Farrugia, 1999)'
_computing_structure_refinement 'SHELX97 (Sheldrick, 1998)'
_computing_structure_solution 'SHELX97 (Sheldrick, 1998)'
_diffrn_ambient_temperature 293(2)
_diffrn_measured_fraction_theta_full 0.889
_diffrn_measured_fraction_theta_max 0.889
_diffrn_measurement_device_type 'image plate dip1030'
_diffrn_measurement_method 'laser scanner'
_diffrn_radiation_monochromator graphite
_diffrn_radiation_source 'fine-focus sealed tube'
_diffrn_radiation_type Mok\a
_diffrn_radiation_wavelength 0.71073
_diffrn_reflns_av_R_equivalents 0.0458
_diffrn_reflns_av_sigmaI/netI 0.0710
_diffrn_reflns_limit_h_max 13
_diffrn_reflns_limit_h_min -13
_diffrn_reflns_limit_k_max 62
_diffrn_reflns_limit_k_min -62
_diffrn_reflns_limit_l_max 9
_diffrn_reflns_limit_l_min -9
_diffrn_reflns_number 17853
_diffrn_reflns_theta_full 29.63
_diffrn_reflns_theta_max 29.63
_diffrn_reflns_theta_min 2.99
_exptl_absorpt_coefficient_mu 1.153
_exptl_absorpt_correction_T_max 0.8622
_exptl_absorpt_correction_T_min 0.7410
_exptl_absorpt_correction_type refdelf
_exptl_absorpt_process_details
;
Parkin S,Moezzi B & Hope H, (1995) J. Appl. Cryst. 28, 53-56
Cubic fit to sin(theta)/lambda - 24 parameters
;
_exptl_crystal_colour pink
_exptl_crystal_density_diffrn 1.695
_exptl_crystal_density_method 'not measured'
_exptl_crystal_description needle
_exptl_crystal_F_000 1640
_exptl_crystal_size_max 0.45
_exptl_crystal_size_mid 0.20
_exptl_crystal_size_min 0.15
_refine_diff_density_max 0.707
_refine_diff_density_min -0.322
_refine_diff_density_rms 0.065
_refine_ls_abs_structure_details 'Flack H D (1983), Acta Cryst. A39, 876-881'
_refine_ls_abs_structure_Flack 0.038(13)
_refine_ls_extinction_method none
_refine_ls_goodness_of_fit_ref 0.932
_refine_ls_hydrogen_treatment mixed
_refine_ls_matrix_type full
_refine_ls_number_parameters 496
_refine_ls_number_reflns 7134
_refine_ls_number_restraints 21
_refine_ls_restrained_S_all 0.931
_refine_ls_R_factor_all 0.0601
_refine_ls_R_factor_gt 0.0417
_refine_ls_shift/su_max 0.002
_refine_ls_shift/su_mean 0.000
_refine_ls_structure_factor_coef Fsqd
_refine_ls_weighting_details 'calc w=1/[\s^2^(Fo^2^)+(0.0421P)^2^] where P=(Fo^2^+2Fc^2^)/3'
_refine_ls_weighting_scheme calc
_refine_ls_wR_factor_gt 0.0932
_refine_ls_wR_factor_ref 0.0992
_reflns_number_gt 5235
_reflns_number_total 7134
_reflns_threshold_expression >2sigma(I)
_cod_data_source_file b617278d.txt
_cod_data_source_block 3
_cod_original_sg_symbol_H-M 'C c'
_cod_database_code 7005160

loop_
_symmetry_equiv_pos_as_xyz
'x, y, z'
'x, -y, z+1/2'
'x+1/2, y+1/2, z'
'x+1/2, -y+1/2, z+1/2'

loop_
_atom_site_label
_atom_site_type_symbol
_atom_site_fract_x
_atom_site_fract_y
_atom_site_fract_z
_atom_site_U_iso_or_equiv
_atom_site_adp_type
_atom_site_occupancy
_atom_site_symmetry_multiplicity
_atom_site_calc_flag
_atom_site_refinement_flags
_atom_site_disorder_assembly
_atom_site_disorder_group
Co1 Co 0.13713(7) 0.500393(11) 0.41257(7) 0.03455(11) Uani 1 1 d . . .
O1W O -0.0814(4) 0.51216(8) 0.2848(4) 0.0517(8) Uani 1 1 d . . .
H11 H -0.116(6) 0.5184(12) 0.167(4) 0.078 Uiso 1 1 d D . .
H12 H -0.142(5) 0.5031(11) 0.328(9) 0.078 Uiso 1 1 d D . .
O2W O 0.3563(4) 0.49005(8) 0.5482(4) 0.0463(7) Uani 1 1 d . . .
H19 H 0.406(6) 0.5037(9) 0.522(8) 0.069 Uiso 1 1 d D . .
H20 H 0.402(6) 0.4842(12) 0.665(4) 0.069 Uiso 1 1 d D . .
C1 C -0.0072(5) 0.56420(9) 0.5840(7) 0.0473(10) Uani 1 1 d . . .
H1 H -0.0883 0.5520 0.5393 0.057 Uiso 1 1 calc R . .
C2 C -0.0229(5) 0.59456(9) 0.5741(7) 0.0468(10) Uani 1 1 d . . .
H2 H -0.1153 0.6027 0.5225 0.056 Uiso 1 1 calc R . .
C3 C 0.0966(5) 0.61312(8) 0.6396(6) 0.0406(10) Uani 1 1 d . . .
C4 C 0.2324(5) 0.59983(9) 0.7168(7) 0.0464(10) Uani 1 1 d . . .
H4 H 0.3150 0.6116 0.7639 0.056 Uiso 1 1 calc R . .
C5 C 0.2458(6) 0.56916(9) 0.7241(7) 0.0473(10) Uani 1 1 d . . .
H5 H 0.3368 0.5604 0.7736 0.057 Uiso 1 1 calc R . .
C6 C -0.0654(6) 0.68855(9) 0.4780(6) 0.0478(10) Uani 1 1 d . . .
H6 H -0.1459 0.6966 0.3829 0.057 Uiso 1 1 calc R . .
C7 C -0.0425(5) 0.65838(9) 0.4868(6) 0.0457(10) Uani 1 1 d . . .
H7 H -0.1084 0.6462 0.3967 0.055 Uiso 1 1 calc R . .
C8 C 0.0775(6) 0.64567(8) 0.6281(7) 0.0410(8) Uani 1 1 d . . .
C9 C 0.1735(5) 0.66502(9) 0.7550(6) 0.0465(10) Uani 1 1 d . . .
H9 H 0.2563 0.6576 0.8496 0.056 Uiso 1 1 calc R . .
C10 C 0.1479(6) 0.69511(9) 0.7429(7) 0.0495(11) Uani 1 1 d . . .
H10 H 0.2136 0.7077 0.8293 0.059 Uiso 1 1 calc R . .
C11 C 0.1212(5) 0.44896(7) 0.6543(6) 0.0343(8) Uani 1 1 d . . .
C12 C 0.1049(4) 0.41590(7) 0.6501(5) 0.0352(9) Uani 1 1 d . . .
C13 C -0.0229(5) 0.40244(9) 0.5399(6) 0.0437(10) Uani 1 1 d . . .
H13 H -0.1025 0.4138 0.4686 0.052 Uiso 1 1 calc R . .
C14 C -0.0317(5) 0.37169(9) 0.5364(6) 0.0456(10) Uani 1 1 d . . .
H14 H -0.1181 0.3625 0.4634 0.055 Uiso 1 1 calc R . .
C15 C 0.0862(5) 0.35467(7) 0.6399(6) 0.0389(8) Uani 1 1 d . . .
C16 C 0.2143(5) 0.36858(9) 0.7499(7) 0.0460(10) Uani 1 1 d . . .
H16 H 0.2949 0.3573 0.8184 0.055 Uiso 1 1 calc R . .
C17 C 0.2226(5) 0.39940(9) 0.7580(7) 0.0457(10) Uani 1 1 d . . .
H17 H 0.3071 0.4087 0.8359 0.055 Uiso 1 1 calc R . .
C18 C 0.0809(6) 0.32140(8) 0.6339(7) 0.0436(9) Uani 1 1 d . . .
C19 C 0.5669(5) 0.55243(9) 0.5123(6) 0.0428(9) Uani 1 1 d . . .
C20 C 0.5840(4) 0.57795(9) 0.3897(6) 0.0406(10) Uani 1 1 d . . .
C21 C 0.5925(5) 0.60688(9) 0.4572(6) 0.0423(9) Uani 1 1 d . . .
H21 H 0.5975 0.6103 0.5820 0.051 Uiso 1 1 calc R . .
C22 C 0.5937(5) 0.63045(9) 0.3411(6) 0.0429(10) Uani 1 1 d . . .
H22 H 0.5968 0.6497 0.3868 0.051 Uiso 1 1 calc R . .
C23 C 0.5902(5) 0.62565(8) 0.1552(6) 0.0409(9) Uani 1 1 d . . .
C24 C 0.5889(5) 0.59661(9) 0.0898(6) 0.0454(10) Uani 1 1 d . . .
H24 H 0.5904 0.5931 -0.0319 0.054 Uiso 1 1 calc R . .
C25 C 0.5856(5) 0.57305(9) 0.2068(6) 0.0438(9) Uani 1 1 d . . .
H25 H 0.5844 0.5538 0.1627 0.053 Uiso 1 1 calc R . .
C26 C 0.5841(5) 0.65142(9) 0.0258(6) 0.0436(9) Uani 1 1 d . . .
N1 N 0.1253(5) 0.55240(6) 0.6584(5) 0.0377(7) Uani 1 1 d . . .
N2 N 0.0295(4) 0.70637(7) 0.6080(5) 0.0441(9) Uani 1 1 d . . .
O1 O 0.1399(4) 0.52258(5) 0.6647(4) 0.0421(6) Uani 1 1 d . . .
O2 O 0.0020(4) 0.73550(6) 0.6005(5) 0.0556(8) Uani 1 1 d . . .
O3 O 0.0638(4) 0.46236(6) 0.4996(4) 0.0430(7) Uani 1 1 d . . .
O4 O 0.1934(3) 0.46072(6) 0.8123(4) 0.0424(7) Uani 1 1 d . . .
O5 O -0.0308(4) 0.30923(6) 0.5178(5) 0.0572(9) Uani 1 1 d . . .
O6 O 0.1865(4) 0.30698(7) 0.7458(5) 0.0571(9) Uani 1 1 d . . .
O7 O 0.5868(5) 0.55816(8) 0.6832(5) 0.0705(12) Uani 1 1 d . . .
O8 O 0.5321(4) 0.52732(6) 0.4338(4) 0.0469(7) Uani 1 1 d . . .
O9 O 0.6059(5) 0.67690(7) 0.0976(5) 0.0683(12) Uani 1 1 d . . .
O10 O 0.5575(4) 0.64615(7) -0.1501(4) 0.0552(9) Uani 1 1 d . . .
Co2 Co 0.57609(6) 0.720471(11) 0.61968(7) 0.03886(12) Uani 1 1 d . . .
O3W O 0.4144(4) 0.68904(8) 0.5802(5) 0.0609(9) Uani 1 1 d . . .
H31 H 0.339(5) 0.6858(14) 0.479(6) 0.091 Uiso 1 1 d D . .
H32 H 0.446(7) 0.6753(11) 0.668(7) 0.091 Uiso 1 1 d D . .
O4W O 0.7318(4) 0.75296(7) 0.6320(6) 0.0564(8) Uani 1 1 d . . .
H41 H 0.817(3) 0.7478(13) 0.634(8) 0.085 Uiso 1 1 d D . .
H42 H 0.727(7) 0.7699(8) 0.683(8) 0.085 Uiso 1 1 d D . .
O5W O 0.6149(4) 0.72620(7) 0.9089(5) 0.0533(8) Uani 1 1 d . . .
H51 H 0.580(7) 0.7162(12) 0.981(8) 0.080 Uiso 1 1 d D . .
H52 H 0.562(6) 0.7405(10) 0.921(8) 0.080 Uiso 1 1 d D . .
O6W O 0.4255(4) 0.75395(7) 0.5627(5) 0.0584(9) Uani 1 1 d . . .
H61 H 0.334(2) 0.7548(12) 0.523(9) 0.088 Uiso 1 1 d D . .
H62 H 0.457(5) 0.7714(6) 0.574(9) 0.088 Uiso 1 1 d D . .
O7W O 0.5571(5) 0.71641(8) 0.3378(5) 0.0588(10) Uani 1 1 d . . .
H71 H 0.557(7) 0.7307(10) 0.264(8) 0.088 Uiso 1 1 d D . .
H72 H 0.562(7) 0.7005(9) 0.279(8) 0.088 Uiso 1 1 d D . .
O8W O 0.7209(4) 0.68402(7) 0.7099(4) 0.0462(7) Uani 1 1 d . . .
H82 H 0.797(4) 0.6884(12) 0.813(5) 0.069 Uiso 1 1 d D . .
H81 H 0.660(5) 0.6727(10) 0.737(8) 0.069 Uiso 1 1 d D . .
O9W O 0.7278(4) 0.48577(8) 0.4193(5) 0.0553(8) Uani 1 1 d . . .
H91 H 0.665(6) 0.4997(11) 0.403(11) 0.083 Uiso 1 1 d D . .
H92 H 0.680(6) 0.4726(11) 0.339(7) 0.083 Uiso 1 1 d D . .

loop_
_atom_site_aniso_label
_atom_site_aniso_U_11
_atom_site_aniso_U_22
_atom_site_aniso_U_33
_atom_site_aniso_U_23
_atom_site_aniso_U_13
_atom_site_aniso_U_12
Co1 0.0434(3) 0.02387(19) 0.0354(2) 0.00078(18) 0.01293(18) -0.0001(2)
O1W 0.050(2) 0.057(2) 0.0450(16) 0.0055(14) 0.0134(15) 0.0019(16)
O2W 0.045(2) 0.0495(18) 0.0410(15) 0.0077(13) 0.0117(14) -0.0002(14)
C1 0.038(3) 0.035(2) 0.066(3) -0.0005(18) 0.016(2) -0.0021(18)
C2 0.039(3) 0.030(2) 0.071(3) 0.0025(18) 0.020(2) 0.0040(18)
C3 0.048(3) 0.0278(16) 0.047(2) -0.0047(16) 0.017(2) -0.0012(16)
C4 0.038(3) 0.030(2) 0.064(3) -0.0009(17) 0.010(2) -0.0018(17)
C5 0.040(3) 0.037(2) 0.057(2) 0.0014(17) 0.008(2) 0.0053(18)
C6 0.059(3) 0.035(2) 0.053(2) -0.0030(17) 0.023(2) 0.000(2)
C7 0.053(3) 0.035(2) 0.050(2) -0.0019(16) 0.018(2) 0.0022(18)
C8 0.052(2) 0.0284(17) 0.049(2) 0.0015(18) 0.0254(18) 0.001(2)
C9 0.049(3) 0.034(2) 0.052(2) -0.0015(17) 0.013(2) -0.0033(18)
C10 0.060(3) 0.032(2) 0.056(2) -0.0082(17) 0.020(2) -0.0031(19)
C11 0.039(3) 0.0271(16) 0.0392(19) -0.0002(15) 0.0164(17) -0.0009(15)
C12 0.040(3) 0.0270(16) 0.0377(19) -0.0008(14) 0.0121(19) -0.0012(14)
C13 0.041(3) 0.030(2) 0.050(2) 0.0021(16) 0.0058(19) 0.0029(17)
C14 0.033(3) 0.035(2) 0.058(2) -0.0008(17) 0.0028(19) -0.0045(17)
C15 0.044(2) 0.0245(16) 0.047(2) 0.0034(16) 0.0157(18) -0.0007(18)
C16 0.038(3) 0.029(2) 0.062(2) 0.0018(17) 0.006(2) 0.0003(16)
C17 0.040(3) 0.0283(19) 0.062(2) 0.0011(17) 0.009(2) -0.0032(17)
C18 0.045(2) 0.0288(17) 0.052(2) 0.0013(17) 0.0119(18) 0.0011(19)
C19 0.042(3) 0.040(2) 0.044(2) 0.0059(16) 0.0131(18) 0.0017(18)
C20 0.042(3) 0.032(2) 0.046(2) 0.0019(14) 0.0134(19) -0.0011(15)
C21 0.046(3) 0.038(2) 0.043(2) -0.0025(15) 0.0161(18) 0.0007(17)
C22 0.052(3) 0.035(2) 0.043(2) -0.0039(15) 0.0195(19) -0.0022(18)
C23 0.042(3) 0.0339(18) 0.046(2) 0.0007(15) 0.015(2) 0.0013(17)
C24 0.053(3) 0.038(2) 0.045(2) -0.0040(15) 0.0178(19) -0.0053(19)
C25 0.048(3) 0.034(2) 0.049(2) -0.0016(16) 0.018(2) 0.0006(18)
C26 0.053(3) 0.035(2) 0.044(2) 0.0034(15) 0.0182(19) 0.0020(17)
N1 0.047(2) 0.0251(14) 0.0403(16) -0.0029(13) 0.0149(15) -0.0013(15)
N2 0.063(3) 0.0302(17) 0.0457(18) -0.0015(13) 0.0273(19) 0.0012(15)
O1 0.0620(19) 0.0270(12) 0.0379(12) -0.0018(11) 0.0187(12) -0.0005(13)
O2 0.083(3) 0.0263(14) 0.0657(19) -0.0024(13) 0.0362(18) 0.0022(15)
O3 0.053(2) 0.0369(15) 0.0363(13) 0.0023(10) 0.0124(13) -0.0048(13)
O4 0.052(2) 0.0333(15) 0.0392(14) -0.0018(10) 0.0134(13) 0.0040(12)
O5 0.050(2) 0.0280(15) 0.075(2) -0.0041(14) 0.0003(17) -0.0071(14)
O6 0.056(2) 0.0281(15) 0.0698(19) -0.0029(14) 0.0008(17) 0.0035(14)
O7 0.119(4) 0.0473(19) 0.0463(17) 0.0029(13) 0.030(2) 0.000(2)
O8 0.052(2) 0.0364(15) 0.0539(16) 0.0041(12) 0.0204(15) -0.0026(13)
O9 0.131(4) 0.0335(16) 0.0519(18) -0.0018(13) 0.047(2) -0.0033(19)
O10 0.077(3) 0.0426(18) 0.0439(16) 0.0041(12) 0.0187(16) -0.0020(15)
Co2 0.0441(3) 0.0315(2) 0.0392(2) 0.0008(2) 0.0128(2) -0.0005(2)
O3W 0.053(2) 0.050(2) 0.064(2) 0.0161(16) 0.0024(17) -0.0118(17)
O4W 0.048(2) 0.0391(18) 0.083(2) -0.0056(16) 0.0240(19) -0.0043(15)
O5W 0.071(3) 0.0440(18) 0.0505(16) 0.0092(14) 0.0281(16) 0.0177(17)
O6W 0.048(2) 0.0345(16) 0.083(2) 0.0022(15) 0.0119(18) 0.0003(14)
O7W 0.092(3) 0.0373(19) 0.0494(18) 0.0027(13) 0.0289(18) 0.0055(17)
O8W 0.048(2) 0.0372(16) 0.0505(17) 0.0011(12) 0.0147(14) 0.0016(14)
O9W 0.049(2) 0.058(2) 0.0531(18) -0.0109(16) 0.0112(16) 0.0014(17)

loop_
_atom_type_symbol
_atom_type_description
_atom_type_scat_dispersion_real
_atom_type_scat_dispersion_imag
_atom_type_scat_source
C C 0.0033 0.0016 'International Tables Vol C Tables 4.2.6.8 and 6.1.1.4'
H H 0.0000 0.0000 'International Tables Vol C Tables 4.2.6.8 and 6.1.1.4'
N N 0.0061 0.0033 'International Tables Vol C Tables 4.2.6.8 and 6.1.1.4'
O O 0.0106 0.0060 'International Tables Vol C Tables 4.2.6.8 and 6.1.1.4'
Co Co 0.3494 0.9721 'International Tables Vol C Tables 4.2.6.8 and 6.1.1.4'

loop_
_geom_angle_atom_site_label_1
_geom_angle_atom_site_label_2
_geom_angle_atom_site_label_3
_geom_angle
_geom_angle_site_symmetry_1
_geom_angle_site_symmetry_3
_geom_angle_publ_flag
O3 Co1 O4 175.38(14) . 2_564 ?
O3 Co1 O2W 94.64(13) . . ?
O4 Co1 O2W 89.96(13) 2_564 . ?
O3 Co1 O1W 86.21(14) . . ?
O4 Co1 O1W 89.21(13) 2_564 . ?
O2W Co1 O1W 177.66(15) . . ?
O3 Co1 O1 90.39(11) . . ?
O4 Co1 O1 90.11(10) 2_564 . ?
O2W Co1 O1 89.64(13) . . ?
O1W Co1 O1 88.17(14) . . ?
O3 Co1 O1 89.11(10) . 2_564 ?
O4 Co1 O1 90.52(10) 2_564 2_564 ?
O2W Co1 O1 88.78(13) . 2_564 ?
O1W Co1 O1 93.41(13) . 2_564 ?
O1 Co1 O1 178.31(17) . 2_564 ?
N1 C1 C2 119.6(4) . . ?
C1 C2 C3 121.1(4) . . ?
C2 C3 C4 117.2(4) . . ?
C2 C3 C8 120.4(4) . . ?
C4 C3 C8 122.4(4) . . ?
C5 C4 C3 120.7(4) . . ?
N1 C5 C4 119.1(4) . . ?
N2 C6 C7 119.8(4) . . ?
C6 C7 C8 121.5(4) . . ?
C9 C8 C7 116.5(4) . . ?
C9 C8 C3 123.0(4) . . ?
C7 C8 C3 120.5(4) . . ?
C10 C9 C8 120.8(4) . . ?
N2 C10 C9 120.9(4) . . ?
O3 C11 O4 125.6(3) . . ?
O3 C11 C12 117.0(3) . . ?
O4 C11 C12 117.4(3) . . ?
C17 C12 C13 120.9(3) . . ?
C17 C12 C11 117.8(4) . . ?
C13 C12 C11 121.4(4) . . ?
C12 C13 C14 119.3(4) . . ?
C15 C14 C13 120.8(4) . . ?
C14 C15 C16 119.1(3) . . ?
C14 C15 C18 121.8(4) . . ?
C16 C15 C18 119.0(4) . . ?
C15 C16 C17 120.3(4) . . ?
C12 C17 C16 119.5(4) . . ?
O6 C18 O5 123.0(3) . . ?
O6 C18 C15 119.0(4) . . ?
O5 C18 C15 118.0(4) . . ?
O7 C19 O8 125.2(4) . . ?
O7 C19 C20 116.7(4) . . ?
O8 C19 C20 118.0(3) . . ?
C25 C20 C21 119.0(4) . . ?
C25 C20 C19 121.0(4) . . ?
C21 C20 C19 119.9(4) . . ?
C22 C21 C20 120.7(4) . . ?
C21 C22 C23 120.4(4) . . ?
C22 C23 C24 119.2(4) . . ?
C22 C23 C26 120.2(4) . . ?
C24 C23 C26 120.6(4) . . ?
C25 C24 C23 119.9(4) . . ?
C24 C25 C20 120.7(4) . . ?
O9 C26 O10 123.8(4) . . ?
O9 C26 C23 118.3(4) . . ?
O10 C26 C23 117.9(4) . . ?
C1 N1 C5 122.2(3) . . ?
C1 N1 O1 119.2(4) . . ?
C5 N1 O1 118.6(4) . . ?
C10 N2 O2 120.8(4) . . ?
C10 N2 C6 120.6(4) . . ?
O2 N2 C6 118.6(4) . . ?
N1 O1 Co1 118.0(2) . . ?
N1 O1 Co1 118.7(2) . 2_565 ?
Co1 O1 Co1 122.77(11) . 2_565 ?
C11 O3 Co1 127.1(3) . . ?
C11 O4 Co1 124.4(3) . 2_565 ?
O6W Co2 O7W 93.46(15) . . ?
O6W Co2 O5W 88.47(15) . . ?
O7W Co2 O5W 174.52(18) . . ?
O6W Co2 O3W 90.64(15) . . ?
O7W Co2 O3W 90.64(15) . . ?
O5W Co2 O3W 94.47(15) . . ?
O6W Co2 O4W 87.66(13) . . ?
O7W Co2 O4W 84.44(15) . . ?
O5W Co2 O4W 90.52(15) . . ?
O3W Co2 O4W 174.68(15) . . ?
O6W Co2 O8W 171.84(14) . . ?
O7W Co2 O8W 93.41(14) . . ?
O5W Co2 O8W 85.08(13) . . ?
O3W Co2 O8W 84.90(14) . . ?
O4W Co2 O8W 97.37(14) . . ?

loop_
_geom_bond_atom_site_label_1
_geom_bond_atom_site_label_2
_geom_bond_distance
_geom_bond_site_symmetry_2
_geom_bond_publ_flag
Co1 O3 2.060(3) . ?
Co1 O4 2.064(3) 2_564 ?
Co1 O2W 2.088(4) . ?
Co1 O1W 2.092(4) . ?
Co1 O1 2.128(3) . ?
Co1 O1 2.134(3) 2_564 ?
C1 N1 1.337(6) . ?
C1 C2 1.380(6) . ?
C2 C3 1.387(6) . ?
C3 C4 1.393(6) . ?
C3 C8 1.482(5) . ?
C4 C5 1.392(6) . ?
C5 N1 1.347(6) . ?
C6 N2 1.349(6) . ?
C6 C7 1.380(5) . ?
C7 C8 1.398(7) . ?
C8 C9 1.386(6) . ?
C9 C10 1.381(6) . ?
C10 N2 1.341(6) . ?
C11 O3 1.248(5) . ?
C11 O4 1.259(5) . ?
C11 C12 1.502(5) . ?
C12 C17 1.374(6) . ?
C12 C13 1.378(6) . ?
C13 C14 1.392(6) . ?
C14 C15 1.379(6) . ?
C15 C16 1.388(6) . ?
C15 C18 1.505(5) . ?
C16 C17 1.396(5) . ?
C18 O6 1.260(5) . ?
C18 O5 1.260(5) . ?
C19 O7 1.249(5) . ?
C19 O8 1.267(5) . ?
C19 C20 1.521(5) . ?
C20 C25 1.393(5) . ?
C20 C21 1.393(6) . ?
C21 C22 1.377(6) . ?
C22 C23 1.397(6) . ?
C23 C24 1.399(5) . ?
C23 C26 1.502(5) . ?
C24 C25 1.387(6) . ?
C26 O9 1.257(5) . ?
C26 O10 1.268(5) . ?
N1 O1 1.355(3) . ?
N2 O2 1.341(4) . ?
O1 Co1 2.134(3) 2_565 ?
O4 Co1 2.064(3) 2_565 ?
Co2 O6W 2.057(3) . ?
Co2 O7W 2.058(3) . ?
Co2 O5W 2.074(4) . ?
Co2 O3W 2.079(4) . ?
Co2 O4W 2.105(3) . ?
Co2 O8W 2.127(3) . ?

loop_
_geom_hbond_atom_site_label_D
_geom_hbond_atom_site_label_H
_geom_hbond_atom_site_label_A
_geom_hbond_distance_DH
_geom_hbond_distance_HA
_geom_hbond_distance_DA
_geom_hbond_angle_DHA
_geom_hbond_site_symmetry_A
O1W H11 O9W 0.87(2) 1.95(4) 2.710(5) 145(5) 2_464
O1W H12 O9W 0.88(2) 1.84(2) 2.713(5) 177(5) 1_455
O2W H19 O8 0.85(2) 1.93(2) 2.768(4) 167(5) .
O2W H20 O8 0.87(2) 2.03(2) 2.892(4) 173(6) 2_565
O3W H31 O6 0.86(2) 1.88(3) 2.706(5) 159(6) 2_564
O3W H32 O10 0.88(2) 1.93(3) 2.790(5) 167(6) 1_556
O4W H41 O2 0.87(2) 2.01(2) 2.875(5) 172(5) 1_655
O4W H42 O6 0.87(2) 1.82(2) 2.676(5) 169(6) 3
O5W H51 O9 0.87(2) 1.95(4) 2.656(4) 137(6) 1_556
O5W H52 O2 0.86(2) 1.98(4) 2.729(5) 146(5) 4_565
O6W H61 O4W 0.849(19) 2.76(6) 3.118(5) 108(5) 4_464
O6W H62 O5 0.843(19) 1.77(3) 2.578(4) 159(6) 3
O7W H71 O2 0.85(2) 1.91(3) 2.735(4) 164(6) 4_564
O7W H72 O9 0.85(2) 1.90(3) 2.697(5) 156(6) .
O8W H82 O5 0.89(2) 1.84(2) 2.714(5) 169(5) 2_665
O8W H81 O10 0.87(2) 1.95(2) 2.802(5) 168(6) 1_556
O8W H81 O3W 0.87(2) 2.40(5) 2.839(5) 112(4) .
O9W H91 O8 0.86(2) 1.89(3) 2.727(5) 165(7) .
O9W H92 O7 0.85(2) 1.84(2) 2.690(5) 175(7) 2_564

loop_
_geom_torsion_atom_site_label_1
_geom_torsion_atom_site_label_2
_geom_torsion_atom_site_label_3
_geom_torsion_atom_site_label_4
_geom_torsion
_geom_torsion_site_symmetry_1
_geom_torsion_site_symmetry_2
_geom_torsion_site_symmetry_3
_geom_torsion_site_symmetry_4
_geom_torsion_publ_flag
N1 C1 C2 C3 0.1(7) . . . . ?
C1 C2 C3 C4 -0.5(7) . . . . ?
C1 C2 C3 C8 -179.8(4) . . . . ?
C2 C3 C4 C5 1.0(7) . . . . ?
C8 C3 C4 C5 -179.7(4) . . . . ?
C3 C4 C5 N1 -1.1(7) . . . . ?
N2 C6 C7 C8 0.0(7) . . . . ?
C6 C7 C8 C9 -1.6(7) . . . . ?
C6 C7 C8 C3 177.5(4) . . . . ?
C2 C3 C8 C9 151.4(5) . . . . ?
C4 C3 C8 C9 -27.9(7) . . . . ?
C2 C3 C8 C7 -27.6(6) . . . . ?
C4 C3 C8 C7 153.1(5) . . . . ?
C7 C8 C9 C10 1.6(7) . . . . ?
C3 C8 C9 C10 -177.4(4) . . . . ?
C8 C9 C10 N2 0.0(7) . . . . ?
O3 C11 C12 C17 140.0(4) . . . . ?
O4 C11 C12 C17 -38.8(6) . . . . ?
O3 C11 C12 C13 -39.1(6) . . . . ?
O4 C11 C12 C13 142.1(4) . . . . ?
C17 C12 C13 C14 -0.9(7) . . . . ?
C11 C12 C13 C14 178.2(4) . . . . ?
C12 C13 C14 C15 -0.7(7) . . . . ?
C13 C14 C15 C16 0.6(7) . . . . ?
C13 C14 C15 C18 -178.2(4) . . . . ?
C14 C15 C16 C17 1.1(7) . . . . ?
C18 C15 C16 C17 179.9(4) . . . . ?
C13 C12 C17 C16 2.6(7) . . . . ?
C11 C12 C17 C16 -176.6(4) . . . . ?
C15 C16 C17 C12 -2.7(7) . . . . ?
C14 C15 C18 O6 -172.9(5) . . . . ?
C16 C15 C18 O6 8.3(7) . . . . ?
C14 C15 C18 O5 6.2(7) . . . . ?
C16 C15 C18 O5 -172.5(5) . . . . ?
O7 C19 C20 C25 170.3(4) . . . . ?
O8 C19 C20 C25 -10.6(6) . . . . ?
O7 C19 C20 C21 -12.3(6) . . . . ?
O8 C19 C20 C21 166.9(4) . . . . ?
C25 C20 C21 C22 3.9(6) . . . . ?
C19 C20 C21 C22 -173.6(4) . . . . ?
C20 C21 C22 C23 -1.7(7) . . . . ?
C21 C22 C23 C24 -1.5(7) . . . . ?
C21 C22 C23 C26 177.0(4) . . . . ?
C22 C23 C24 C25 2.5(7) . . . . ?
C26 C23 C24 C25 -176.0(4) . . . . ?
C23 C24 C25 C20 -0.2(7) . . . . ?
C21 C20 C25 C24 -2.9(6) . . . . ?
C19 C20 C25 C24 174.5(4) . . . . ?
C22 C23 C26 O9 11.3(7) . . . . ?
C24 C23 C26 O9 -170.2(5) . . . . ?
C22 C23 C26 O10 -168.8(4) . . . . ?
C24 C23 C26 O10 9.7(7) . . . . ?
C2 C1 N1 C5 -0.3(7) . . . . ?
C2 C1 N1 O1 -178.9(4) . . . . ?
C4 C5 N1 C1 0.8(7) . . . . ?
C4 C5 N1 O1 179.4(4) . . . . ?
C9 C10 N2 O2 177.6(4) . . . . ?
C9 C10 N2 C6 -1.7(7) . . . . ?
C7 C6 N2 C10 1.7(6) . . . . ?
C7 C6 N2 O2 -177.6(4) . . . . ?
C1 N1 O1 Co1 81.9(4) . . . . ?
C5 N1 O1 Co1 -96.8(4) . . . . ?
C1 N1 O1 Co1 -90.4(4) . . . 2_565 ?
C5 N1 O1 Co1 90.9(4) . . . 2_565 ?
O3 Co1 O1 N1 -154.0(3) . . . . ?
O4 Co1 O1 N1 21.4(3) 2_564 . . . ?
O2W Co1 O1 N1 111.3(3) . . . . ?
O1W Co1 O1 N1 -67.8(3) . . . . ?
O1 Co1 O1 N1 133(5) 2_564 . . . ?
O3 Co1 O1 Co1 17.9(2) . . . 2_565 ?
O4 Co1 O1 Co1 -166.7(2) 2_564 . . 2_565 ?
O2W Co1 O1 Co1 -76.7(2) . . . 2_565 ?
O1W Co1 O1 Co1 104.1(2) . . . 2_565 ?
O1 Co1 O1 Co1 -55(5) 2_564 . . 2_565 ?
O4 C11 O3 Co1 31.5(6) . . . . ?
C12 C11 O3 Co1 -147.2(3) . . . . ?
O4 Co1 O3 C11 -151.4(14) 2_564 . . . ?
O2W Co1 O3 C11 34.5(3) . . . . ?
O1W Co1 O3 C11 -143.3(3) . . . . ?
O1 Co1 O3 C11 -55.2(3) . . . . ?
O1 Co1 O3 C11 123.2(3) 2_564 . . . ?
O3 C11 O4 Co1 42.2(6) . . . 2_565 ?
C12 C11 O4 Co1 -139.1(3) . . . 2_565 ?
